data_7106768
loop_
_publ_author_name
'Sung Min Shin'
'Kyung Seok Jeong'
'Jaheon Kim'
'Praveen K. Thallapally'
'Nakcheol Jeong'

_publ_section_title
;
 Homochiral 3D Metal-Organic Frameworks from Chiral 1D Rods: 6-Way Helical
 Packing
;
_journal_name_full Chem.Commun.
_journal_page_first 9402
_journal_paper_doi 10.1039/c1cc12908b
_journal_volume 47
_journal_year 2011
_chemical_formula_sum 'C68 H62 Cu2 N2 O14'
_chemical_formula_weight 1258.28
_chemical_name_systematic
;
?
;
_space_group_IT_number 170
_symmetry_cell_setting hexagonal
_symmetry_space_group_name_Hall 'P 65'
_symmetry_space_group_name_H-M 'P 65'
_atom_sites_solution_hydrogens geom
_atom_sites_solution_primary direct
_atom_sites_solution_secondary difmap
_audit_creation_method SHELXL-97
_cell_angle_alpha 90.00
_cell_angle_beta 90.00
_cell_angle_gamma 120.00
_cell_formula_units_Z 6
_cell_length_a 18.6018(16)
_cell_length_b 18.6018(16)
_cell_length_c 42.963(4)
_cell_measurement_reflns_used 9082
_cell_measurement_temperature 100(2)
_cell_measurement_theta_max 23.286
_cell_measurement_theta_min 1.26
_cell_volume 12875(2)
_computing_cell_refinement 'bruker smart apexii'
_computing_data_collection 'bruker smart apexii'
_computing_data_reduction 'bruker saint'
_computing_molecular_graphics wingx
_computing_publication_material wingx
_computing_structure_refinement 'shelxl-97 (sheldrick, 1997)'
_computing_structure_solution shelxtl
_diffrn_ambient_temperature 100(2)
_diffrn_measured_fraction_theta_full 0.998
_diffrn_measured_fraction_theta_max 0.998
_diffrn_measurement_device_type 'ccd area detector'
_diffrn_measurement_method 'omega scans'
_diffrn_radiation_monochromator graphite
_diffrn_radiation_source 'fine-focus sealed tube'
_diffrn_radiation_type mok\a
_diffrn_radiation_wavelength 0.71073
_diffrn_reflns_av_R_equivalents 0.1987
_diffrn_reflns_av_sigmaI/netI 0.1460
_diffrn_reflns_limit_h_max 13
_diffrn_reflns_limit_h_min -20
_diffrn_reflns_limit_k_max 20
_diffrn_reflns_limit_k_min -20
_diffrn_reflns_limit_l_max 47
_diffrn_reflns_limit_l_min -47
_diffrn_reflns_number 56703
_diffrn_reflns_theta_full 23.29
_diffrn_reflns_theta_max 23.29
_diffrn_reflns_theta_min 1.26
_exptl_absorpt_coefficient_mu 0.544
_exptl_absorpt_correction_T_max 0.9476
_exptl_absorpt_correction_T_min 0.8538
_exptl_absorpt_correction_type multi-scan
_exptl_absorpt_process_details sadabs
_exptl_crystal_colour blue
_exptl_crystal_density_diffrn 0.974
_exptl_crystal_density_method 'not measured'
_exptl_crystal_description block
_exptl_crystal_F_000 3924
_exptl_crystal_size_max 0.30
_exptl_crystal_size_mid 0.30
_exptl_crystal_size_min 0.10
_platon_squeeze_details
;
;
_refine_diff_density_max 0.366
_refine_diff_density_min -0.389
_refine_diff_density_rms 0.110
_refine_ls_abs_structure_details 'Flack H D (1983), Acta Cryst. A39, 876-881'
_refine_ls_abs_structure_Flack 0.138(17)
_refine_ls_extinction_method none
_refine_ls_goodness_of_fit_ref 0.898
_refine_ls_hydrogen_treatment constr
_refine_ls_matrix_type full
_refine_ls_number_parameters 783
_refine_ls_number_reflns 12350
_refine_ls_number_restraints 1
_refine_ls_restrained_S_all 0.898
_refine_ls_R_factor_all 0.1074
_refine_ls_R_factor_gt 0.0704
_refine_ls_shift/su_max 0.004
_refine_ls_shift/su_mean 0.000
_refine_ls_structure_factor_coef Fsqd
_refine_ls_weighting_details 'calc w=1/[\s^2^(Fo^2^)+(0.0757P)^2^+0.0000P] where P=(Fo^2^+2Fc^2^)/3'
_refine_ls_weighting_scheme calc
_refine_ls_wR_factor_gt 0.1481
_refine_ls_wR_factor_ref 0.1612
_reflns_number_gt 7453
_reflns_number_total 12350
_reflns_threshold_expression >2sigma(I)
_cod_data_source_file c1cc12908b.txt
_cod_data_source_block squeezed
_cod_original_cell_volume 12874.8(19)
_cod_original_sg_symbol_H-M p6(5)
_cod_database_code 7106768

loop_
_symmetry_equiv_pos_as_xyz
'x, y, z'
'-y, x-y, z+2/3'
'-x+y, -x, z+1/3'
'-x, -y, z+1/2'
'y, -x+y, z+1/6'
'x-y, x, z+5/6'

loop_
_atom_site_label
_atom_site_type_symbol
_atom_site_fract_x
_atom_site_fract_y
_atom_site_fract_z
_atom_site_U_iso_or_equiv
_atom_site_adp_type
_atom_site_occupancy
_atom_site_symmetry_multiplicity
_atom_site_calc_flag
_atom_site_refinement_flags
_atom_site_disorder_assembly
_atom_site_disorder_group
Cu1 Cu 0.68503(6) 0.66083(5) 0.07421(2) 0.0459(3) Uani 1 1 d . . .
Cu2 Cu 0.71762(6) 0.66925(5) 0.13348(2) 0.0460(3) Uani 1 1 d . . .
O1A O 1.3359(3) 0.5473(3) 0.05283(15) 0.0698(17) Uani 1 1 d . . .
O2A O 1.3147(3) 0.4180(3) 0.03993(13) 0.0577(15) Uani 1 1 d . . .
O3A O 0.7846(3) 0.6208(3) 0.12102(13) 0.0510(14) Uani 1 1 d . . .
O4A O 0.7775(3) 0.6369(3) 0.06910(13) 0.0528(14) Uani 1 1 d . . .
O5A O 0.7676(3) -0.2206(4) 0.07544(15) 0.0625(15) Uani 1 1 d . . .
O6A O 0.8124(3) -0.2163(3) 0.12304(14) 0.0591(15) Uani 1 1 d . . .
C1A C 1.2637(5) 0.4870(5) 0.0692(2) 0.062(2) Uani 1 1 d . . .
H1A H 1.2823 0.4789 0.0900 0.074 Uiso 1 1 d . . .
C2A C 1.2389(5) 0.4091(5) 0.04934(19) 0.055(2) Uani 1 1 d . . .
H2A H 1.2122 0.4153 0.0306 0.066 Uiso 1 1 d . . .
C3A C 1.3707(5) 0.5049(5) 0.0366(3) 0.065(3) Uani 1 1 d . . .
C4A C 1.3750(7) 0.5271(6) 0.0031(3) 0.096(3) Uani 1 1 d . . .
H4A1 H 1.3712 0.4818 -0.0097 0.115 Uiso 1 1 calc R . .
H4A2 H 1.4278 0.5779 -0.0010 0.115 Uiso 1 1 calc R . .
H4A3 H 1.3289 0.5364 -0.0019 0.115 Uiso 1 1 calc R . .
C5A C 1.4506(5) 0.5248(5) 0.0493(2) 0.073(3) Uani 1 1 d . . .
H5A1 H 1.4428 0.4990 0.0699 0.088 Uiso 1 1 calc R . .
H5A2 H 1.4854 0.5852 0.0514 0.088 Uiso 1 1 calc R . .
H5A3 H 1.4777 0.5038 0.0354 0.088 Uiso 1 1 calc R . .
C6A C 1.2024(5) 0.5110(5) 0.0739(2) 0.055(2) Uani 1 1 d . . .
C7A C 1.1908(6) 0.5562(6) 0.0527(3) 0.078(3) Uani 1 1 d . . .
H7A H 1.2267 0.5756 0.0351 0.094 Uiso 1 1 calc R . .
C8A C 1.1266(6) 0.5769(6) 0.0551(2) 0.074(3) Uani 1 1 d . . .
H8A H 1.1224 0.6113 0.0397 0.089 Uiso 1 1 calc R . .
C9A C 1.0708(5) 0.5480(6) 0.0794(2) 0.063(2) Uani 1 1 d . . .
C10A C 1.0852(7) 0.5020(7) 0.1028(2) 0.089(3) Uani 1 1 d . . .
H10A H 1.0496 0.4808 0.1203 0.107 Uiso 1 1 calc R . .
C11A C 1.1547(8) 0.4881(7) 0.0992(3) 0.095(4) Uani 1 1 d . . .
H11A H 1.1667 0.4615 0.1157 0.114 Uiso 1 1 calc R . .
C12A C 0.9993(5) 0.5621(5) 0.0819(2) 0.058(2) Uani 1 1 d . . .
C13A C 0.9638(5) 0.5762(5) 0.0563(2) 0.058(2) Uani 1 1 d . . .
H13A H 0.9842 0.5750 0.0362 0.069 Uiso 1 1 calc R . .
C14A C 0.9012(5) 0.5916(5) 0.05924(18) 0.052(2) Uani 1 1 d . . .
H14A H 0.8770 0.5997 0.0411 0.063 Uiso 1 1 calc R . .
C15A C 0.8698(5) 0.5960(4) 0.0894(2) 0.051(2) Uani 1 1 d . . .
C16A C 0.9029(5) 0.5781(5) 0.1148(2) 0.065(3) Uani 1 1 d . . .
H16A H 0.8791 0.5746 0.1347 0.077 Uiso 1 1 calc R . .
C17A C 0.9736(6) 0.5642(5) 0.1124(3) 0.077(3) Uani 1 1 d . . .
H17A H 1.0001 0.5572 0.1301 0.092 Uiso 1 1 calc R . .
C18A C 0.8052(4) 0.6196(4) 0.0938(3) 0.050(2) Uani 1 1 d . . .
C19A C 1.1790(5) 0.3229(5) 0.06240(18) 0.050(2) Uani 1 1 d . . .
C20A C 1.0937(6) 0.2946(6) 0.0594(2) 0.070(3) Uani 1 1 d . . .
H20A H 1.0754 0.3313 0.0524 0.084 Uiso 1 1 calc R . .
C21A C 1.0351(5) 0.2111(5) 0.0669(2) 0.060(2) Uani 1 1 d . . .
H21A H 0.9774 0.1892 0.0634 0.072 Uiso 1 1 calc R . .
C22A C 1.0650(6) 0.1626(5) 0.0793(2) 0.067(3) Uani 1 1 d . . .
C23A C 1.1503(6) 0.1968(5) 0.0858(2) 0.063(2) Uani 1 1 d . . .
H23A H 1.1691 0.1651 0.0969 0.075 Uiso 1 1 calc R . .
C24A C 1.2056(5) 0.2744(5) 0.0762(2) 0.061(2) Uani 1 1 d . . .
H24A H 1.2633 0.2953 0.0791 0.073 Uiso 1 1 calc R . .
C25A C 1.0010(5) 0.0727(5) 0.0858(2) 0.064(3) Uani 1 1 d . . .
C26A C 0.9381(6) 0.0311(7) 0.0633(2) 0.078(3) Uani 1 1 d . . .
H26A H 0.9340 0.0593 0.0456 0.093 Uiso 1 1 calc R . .
C27A C 0.8839(5) -0.0510(5) 0.0680(2) 0.059(2) Uani 1 1 d . . .
H27A H 0.8442 -0.0800 0.0522 0.070 Uiso 1 1 calc R . .
C28A C 0.8818(5) -0.0945(5) 0.0934(2) 0.051(2) Uani 1 1 d . . .
C29A C 0.9435(5) -0.0536(5) 0.1155(2) 0.065(3) Uani 1 1 d . . .
H29A H 0.9466 -0.0823 0.1332 0.078 Uiso 1 1 calc R . .
C30A C 0.9994(5) 0.0280(5) 0.11123(19) 0.057(2) Uani 1 1 d . . .
H30A H 1.0400 0.0558 0.1270 0.068 Uiso 1 1 calc R . .
C31A C 0.8147(5) -0.1859(5) 0.0987(2) 0.052(2) Uani 1 1 d . . .
O1B O 0.0756(3) -0.0969(4) 0.15745(14) 0.0674(17) Uani 1 1 d . . .
O2B O 0.1062(3) -0.1799(3) 0.18649(13) 0.0622(15) Uani 1 1 d . . .
O3B O 0.6197(3) 0.5593(3) 0.13479(13) 0.0532(13) Uani 1 1 d . . .
O4B O 0.6119(3) 0.5427(3) 0.08237(12) 0.0498(13) Uani 1 1 d . . .
O5B O 0.6468(4) -0.2826(3) 0.13821(12) 0.0567(15) Uani 1 1 d . . .
O6B O 0.5971(3) -0.3156(3) 0.08923(13) 0.0498(13) Uani 1 1 d . . .
C1B C 0.1542(5) -0.0819(5) 0.14815(19) 0.053(2) Uani 1 1 d . . .
H1B H 0.1480 -0.1156 0.1299 0.064 Uiso 1 1 d . . .
C2B C 0.1835(5) -0.1126(4) 0.17480(19) 0.050(2) Uani 1 1 d . . .
H2B H 0.2075 -0.0691 0.1916 0.060 Uiso 1 1 d . . .
C3B C 0.0420(5) -0.1613(4) 0.1796(2) 0.052(2) Uani 1 1 d . . .
C4B C 0.0156(6) -0.1331(6) 0.2090(2) 0.081(3) Uani 1 1 d . . .
H4B1 H -0.0317 -0.1811 0.2187 0.097 Uiso 1 1 calc R . .
H4B2 H -0.0004 -0.0920 0.2033 0.097 Uiso 1 1 calc R . .
H4B3 H 0.0620 -0.1082 0.2237 0.097 Uiso 1 1 calc R . .
C5B C -0.0293(6) -0.2355(6) 0.1664(2) 0.091(3) Uani 1 1 d . . .
H5B1 H -0.0120 -0.2518 0.1473 0.109 Uiso 1 1 calc R . .
H5B2 H -0.0735 -0.2234 0.1615 0.109 Uiso 1 1 calc R . .
H5B3 H -0.0497 -0.2810 0.1815 0.109 Uiso 1 1 calc R . .
C6B C 0.2114(4) 0.0080(5) 0.1401(2) 0.049(2) Uani 1 1 d . . .
C7B C 0.2082(5) 0.0722(5) 0.1556(2) 0.057(2) Uani 1 1 d . . .
H7B H 0.1671 0.0598 0.1710 0.069 Uiso 1 1 calc R . .
C8B C 0.2643(6) 0.1534(5) 0.1486(2) 0.061(2) Uani 1 1 d . . .
H8B H 0.2597 0.1963 0.1588 0.073 Uiso 1 1 calc R . .
C9B C 0.3278(6) 0.1752(5) 0.1270(2) 0.059(2) Uani 1 1 d . . .
C10B C 0.3301(5) 0.1103(5) 0.1095(2) 0.069(3) Uani 1 1 d . . .
H10B H 0.3697 0.1228 0.0934 0.083 Uiso 1 1 calc R . .
C11B C 0.2712(6) 0.0270(6) 0.11712(19) 0.068(3) Uani 1 1 d . . .
H11B H 0.2725 -0.0169 0.1063 0.081 Uiso 1 1 calc R . .
C12B C 0.3923(5) 0.2620(5) 0.1225(2) 0.045(2) Uani 1 1 d . . .
C13B C 0.4200(5) 0.3172(5) 0.14491(19) 0.054(2) Uani 1 1 d . . .
H13B H 0.3956 0.2994 0.1649 0.065 Uiso 1 1 calc R . .
C14B C 0.4844(5) 0.4024(5) 0.1418(2) 0.061(2) Uani 1 1 d . . .
H14B H 0.5010 0.4393 0.1590 0.073 Uiso 1 1 calc R . .
C15B C 0.5212(5) 0.4291(4) 0.11313(18) 0.0440(19) Uani 1 1 d . . .
C16B C 0.4909(5) 0.3740(5) 0.0897(2) 0.062(2) Uani 1 1 d . . .
H16B H 0.5150 0.3927 0.0697 0.074 Uiso 1 1 calc R . .
C17B C 0.4264(6) 0.2909(6) 0.0921(3) 0.089(3) Uani 1 1 d . . .
H17B H 0.4065 0.2556 0.0744 0.106 Uiso 1 1 calc R . .
C18B C 0.5879(5) 0.5160(4) 0.1094(2) 0.044(2) Uani 1 1 d . . .
C19B C 0.2434(5) -0.1402(5) 0.16696(17) 0.050(2) Uani 1 1 d . . .
C20B C 0.3272(4) -0.0902(5) 0.17218(18) 0.049(2) Uani 1 1 d . . .
H20B H 0.3484 -0.0363 0.1808 0.059 Uiso 1 1 calc R . .
C21B C 0.3796(5) -0.1197(5) 0.16472(18) 0.055(2) Uani 1 1 d . . .
H21B H 0.4368 -0.0862 0.1697 0.066 Uiso 1 1 calc R . .
C22B C 0.3543(5) -0.1950(6) 0.1504(2) 0.065(3) Uani 1 1 d . . .
C23B C 0.2711(5) -0.2445(5) 0.1451(2) 0.074(3) Uani 1 1 d . . .
H23B H 0.2518 -0.2964 0.1351 0.088 Uiso 1 1 calc R . .
C24B C 0.2139(5) -0.2208(5) 0.1540(2) 0.065(3) Uani 1 1 d . . .
H24B H 0.1561 -0.2578 0.1515 0.078 Uiso 1 1 calc R . .
C25B C 0.4189(5) -0.2186(4) 0.1410(2) 0.050(2) Uani 1 1 d . . .
C26B C 0.4854(6) -0.1989(5) 0.1595(2) 0.061(2) Uani 1 1 d . . .
H26B H 0.4920 -0.1698 0.1784 0.073 Uiso 1 1 calc R . .
C27B C 0.5412(6) -0.2199(6) 0.1514(2) 0.068(3) Uani 1 1 d . . .
H27B H 0.5879 -0.2036 0.1646 0.081 Uiso 1 1 calc R . .
C28B C 0.5343(5) -0.2650(5) 0.12437(19) 0.050(2) Uani 1 1 d . . .
C29B C 0.4636(5) -0.2904(6) 0.1066(2) 0.076(3) Uani 1 1 d . . .
H29B H 0.4541 -0.3253 0.0891 0.092 Uiso 1 1 calc R . .
C30B C 0.4067(6) -0.2661(6) 0.1139(2) 0.074(3) Uani 1 1 d . . .
H30B H 0.3601 -0.2810 0.1008 0.089 Uiso 1 1 calc R . .
C31B C 0.5977(5) -0.2884(5) 0.1155(2) 0.051(2) Uani 1 1 d . . .
O1S O 0.6592(4) 0.6585(4) 0.02651(13) 0.0616(16) Uani 1 1 d . . .
N1S N 0.7152(6) 0.6977(6) -0.0239(2) 0.091(3) Uani 1 1 d . . .
C1S C 0.7194(8) 0.7031(8) 0.0084(4) 0.113(4) Uani 1 1 d . . .
H1S1 H 0.7706 0.7427 0.0175 0.136 Uiso 1 1 calc R . .
C2S C 0.6337(7) 0.6446(7) -0.0385(2) 0.110(4) Uani 1 1 d . . .
H2S1 H 0.6212 0.6780 -0.0528 0.132 Uiso 1 1 calc R . .
H2S2 H 0.5909 0.6209 -0.0223 0.132 Uiso 1 1 calc R . .
H2S3 H 0.6348 0.5998 -0.0501 0.132 Uiso 1 1 calc R . .
C3S C 0.7816(9) 0.7449(9) -0.0429(3) 0.159(6) Uani 1 1 d . . .
H3S1 H 0.7698 0.7815 -0.0556 0.191 Uiso 1 1 calc R . .
H3S2 H 0.7915 0.7084 -0.0565 0.191 Uiso 1 1 calc R . .
H3S3 H 0.8311 0.7785 -0.0302 0.191 Uiso 1 1 calc R . .
O2S O 0.7473(4) 0.6691(3) 0.18074(15) 0.0588(17) Uani 1 1 d . . .
N2S N 0.7943(5) 0.7454(7) 0.2238(3) 0.113(4) Uani 1 1 d . . .
C4S C 0.7727(8) 0.7211(11) 0.1982(4) 0.115(5) Uani 1 1 d . . .
H4S1 H 0.7807 0.7684 0.1868 0.138 Uiso 1 1 calc R . .
C5S C 0.7780(10) 0.6628(11) 0.2427(5) 0.199(8) Uani 1 1 d . . .
H5S1 H 0.7434 0.6555 0.2610 0.238 Uiso 1 1 calc R . .
H5S2 H 0.8312 0.6691 0.2494 0.238 Uiso 1 1 calc R . .
H5S3 H 0.7494 0.6142 0.2292 0.238 Uiso 1 1 calc R . .
C6S C 0.8233(8) 0.8141(7) 0.2451(3) 0.113(4) Uani 1 1 d . . .
H6S1 H 0.8837 0.8404 0.2473 0.135 Uiso 1 1 calc R . .
H6S2 H 0.7969 0.7939 0.2654 0.135 Uiso 1 1 calc R . .
H6S3 H 0.8091 0.8547 0.2370 0.135 Uiso 1 1 calc R . .

loop_
_atom_site_aniso_label
_atom_site_aniso_U_11
_atom_site_aniso_U_22
_atom_site_aniso_U_33
_atom_site_aniso_U_23
_atom_site_aniso_U_13
_atom_site_aniso_U_12
Cu1 0.0384(6) 0.0408(6) 0.0589(6) 0.0015(5) 0.0062(5) 0.0202(5)
Cu2 0.0367(5) 0.0434(6) 0.0609(7) 0.0005(5) 0.0034(5) 0.0222(5)
O1A 0.048(4) 0.040(3) 0.120(5) -0.014(3) 0.005(3) 0.021(3)
O2A 0.036(3) 0.041(3) 0.095(4) -0.011(3) 0.011(3) 0.018(3)
O3A 0.057(4) 0.043(3) 0.062(4) 0.003(3) 0.005(3) 0.032(3)
O4A 0.043(3) 0.055(4) 0.070(4) 0.005(3) 0.007(3) 0.032(3)
O5A 0.052(4) 0.064(4) 0.069(4) 0.010(3) 0.002(3) 0.028(3)
O6A 0.060(4) 0.041(3) 0.073(4) 0.002(3) 0.000(3) 0.022(3)
C1A 0.039(5) 0.056(6) 0.076(6) -0.018(5) -0.001(5) 0.013(5)
C2A 0.029(5) 0.050(5) 0.075(6) 0.008(5) -0.007(4) 0.012(4)
C3A 0.041(6) 0.054(6) 0.101(8) -0.006(5) 0.003(5) 0.025(5)
C4A 0.096(8) 0.055(7) 0.124(10) 0.004(6) -0.008(7) 0.028(6)
C5A 0.059(6) 0.032(5) 0.112(8) 0.003(5) 0.011(6) 0.011(4)
C6A 0.056(5) 0.049(5) 0.070(6) 0.018(5) 0.030(5) 0.033(5)
C7A 0.052(6) 0.078(7) 0.100(8) -0.016(6) 0.002(5) 0.030(6)
C8A 0.072(7) 0.074(6) 0.083(7) 0.029(5) 0.023(6) 0.042(6)
C9A 0.041(5) 0.080(6) 0.075(7) 0.009(5) -0.013(5) 0.035(5)
C10A 0.108(9) 0.129(9) 0.058(6) -0.021(6) -0.003(6) 0.080(8)
C11A 0.138(11) 0.134(10) 0.081(8) -0.009(7) -0.012(7) 0.120(9)
C12A 0.076(6) 0.048(5) 0.065(6) -0.001(4) 0.021(5) 0.043(5)
C13A 0.060(6) 0.078(6) 0.049(6) 0.016(5) 0.012(5) 0.045(5)
C14A 0.067(6) 0.063(6) 0.038(5) -0.016(4) -0.002(4) 0.041(5)
C15A 0.038(5) 0.028(4) 0.084(7) 0.000(4) -0.004(5) 0.015(4)
C16A 0.074(6) 0.072(6) 0.077(7) 0.010(5) 0.024(5) 0.059(6)
C17A 0.060(6) 0.058(6) 0.122(9) -0.002(6) -0.011(6) 0.037(5)
C18A 0.022(4) 0.028(4) 0.088(8) 0.007(5) 0.013(5) 0.005(4)
C19A 0.038(5) 0.064(6) 0.047(5) 0.000(4) 0.004(4) 0.024(5)
C20A 0.073(7) 0.060(6) 0.078(7) 0.018(5) 0.002(5) 0.032(6)
C21A 0.046(5) 0.065(6) 0.089(7) 0.029(5) 0.018(5) 0.043(5)
C22A 0.057(6) 0.045(5) 0.086(7) 0.000(5) 0.029(5) 0.015(5)
C23A 0.064(6) 0.042(5) 0.073(6) 0.006(4) 0.005(5) 0.020(5)
C24A 0.048(5) 0.054(6) 0.074(6) -0.007(5) -0.002(5) 0.020(5)
C25A 0.041(5) 0.054(6) 0.089(7) -0.023(5) -0.022(5) 0.019(5)
C26A 0.070(7) 0.116(9) 0.063(7) 0.041(6) 0.025(5) 0.059(7)
C27A 0.060(6) 0.048(6) 0.056(6) 0.006(5) -0.005(5) 0.019(5)
C28A 0.033(5) 0.053(5) 0.066(6) -0.001(5) 0.009(4) 0.022(4)
C29A 0.036(5) 0.045(6) 0.089(7) -0.007(5) -0.013(5) 0.002(4)
C30A 0.050(5) 0.042(5) 0.063(6) 0.014(4) -0.019(4) 0.011(5)
C31A 0.045(5) 0.046(5) 0.067(7) 0.021(5) 0.004(5) 0.024(5)
O1B 0.044(4) 0.060(4) 0.098(5) 0.020(3) -0.007(3) 0.026(3)
O2B 0.046(3) 0.044(3) 0.093(4) 0.007(3) 0.009(3) 0.020(3)
O3B 0.044(3) 0.045(3) 0.067(4) 0.006(3) 0.012(3) 0.020(3)
O4B 0.051(3) 0.048(3) 0.053(4) 0.006(3) 0.005(3) 0.027(3)
O5B 0.078(4) 0.076(4) 0.048(3) -0.002(3) 0.007(3) 0.062(4)
O6B 0.050(3) 0.062(4) 0.050(3) -0.013(3) -0.007(3) 0.038(3)
C1B 0.050(6) 0.033(5) 0.061(6) 0.004(4) -0.001(4) 0.009(4)
C2B 0.038(5) 0.025(4) 0.076(6) 0.004(4) 0.014(4) 0.009(4)
C3B 0.043(5) 0.023(4) 0.085(7) -0.004(4) 0.003(5) 0.013(4)
C4B 0.067(7) 0.068(7) 0.105(8) -0.006(6) 0.000(6) 0.032(6)
C5B 0.069(7) 0.076(7) 0.107(8) -0.004(6) -0.026(6) 0.020(6)
C6B 0.029(4) 0.060(6) 0.068(6) -0.012(5) -0.015(4) 0.029(4)
C7B 0.035(5) 0.061(6) 0.077(6) 0.029(5) 0.014(4) 0.025(5)
C8B 0.071(6) 0.039(5) 0.080(7) 0.012(5) 0.015(5) 0.033(5)
C9B 0.082(7) 0.031(5) 0.062(6) 0.002(4) -0.004(5) 0.027(5)
C10B 0.034(5) 0.042(5) 0.106(8) 0.041(5) 0.042(5) -0.001(4)
C11B 0.084(7) 0.069(6) 0.049(5) -0.006(5) -0.008(5) 0.037(6)
C12B 0.036(5) 0.040(5) 0.053(6) 0.000(5) 0.006(4) 0.014(4)
C13B 0.043(5) 0.059(6) 0.047(5) 0.019(5) 0.002(4) 0.016(5)
C14B 0.062(6) 0.065(6) 0.052(6) 0.000(5) -0.001(5) 0.030(5)
C15B 0.054(5) 0.028(4) 0.042(5) -0.002(4) 0.002(4) 0.014(4)
C16B 0.055(6) 0.034(5) 0.081(7) 0.021(5) -0.001(5) 0.011(5)
C17B 0.063(7) 0.068(7) 0.124(10) -0.007(6) -0.013(6) 0.024(6)
C18B 0.045(5) 0.032(5) 0.059(6) 0.017(5) 0.004(4) 0.022(4)
C19B 0.056(6) 0.041(5) 0.053(5) 0.005(4) 0.011(4) 0.025(4)
C20B 0.032(5) 0.058(5) 0.062(5) -0.004(4) 0.007(4) 0.025(4)
C21B 0.040(5) 0.050(5) 0.064(6) -0.028(4) -0.009(4) 0.015(4)
C22B 0.038(5) 0.056(6) 0.096(7) 0.017(5) -0.007(5) 0.021(5)
C23B 0.046(6) 0.039(5) 0.137(9) -0.001(5) 0.003(5) 0.022(5)
C24B 0.056(6) 0.044(5) 0.099(7) -0.001(5) 0.017(5) 0.028(5)
C25B 0.038(5) 0.036(5) 0.065(6) -0.016(4) -0.001(4) 0.011(4)
C26B 0.070(6) 0.062(6) 0.068(6) -0.017(5) 0.015(5) 0.046(5)
C27B 0.075(7) 0.069(6) 0.080(7) -0.032(5) -0.032(5) 0.052(6)
C28B 0.058(6) 0.045(5) 0.058(6) -0.002(4) -0.006(4) 0.034(4)
C29B 0.045(6) 0.094(7) 0.102(8) -0.046(6) -0.005(5) 0.044(6)
C30B 0.082(7) 0.095(7) 0.071(7) -0.021(6) -0.030(5) 0.063(6)
C31B 0.053(6) 0.036(5) 0.072(7) 0.012(5) 0.008(5) 0.029(4)
O1S 0.043(4) 0.066(4) 0.059(4) 0.003(3) 0.001(3) 0.015(3)
N1S 0.111(8) 0.098(7) 0.049(5) 0.032(5) 0.029(5) 0.041(6)
C1S 0.088(9) 0.119(11) 0.135(13) 0.007(9) -0.013(9) 0.054(8)
C2S 0.101(9) 0.101(9) 0.062(7) -0.012(6) -0.005(6) 0.001(7)
C3S 0.183(15) 0.149(13) 0.092(9) 0.046(9) 0.068(10) 0.043(11)
O2S 0.063(4) 0.050(4) 0.065(4) -0.030(3) -0.014(3) 0.030(3)
N2S 0.048(6) 0.139(10) 0.109(8) -0.042(9) 0.000(6) 0.014(6)
C4S 0.063(9) 0.186(17) 0.110(12) -0.013(11) 0.011(8) 0.074(11)
C5S 0.131(14) 0.147(15) 0.27(2) 0.043(15) -0.052(14) 0.032(12)
C6S 0.169(12) 0.105(9) 0.084(8) -0.057(7) -0.059(8) 0.083(9)

loop_
_atom_type_symbol
_atom_type_description
_atom_type_scat_dispersion_real
_atom_type_scat_dispersion_imag
_atom_type_scat_source
C C 0.0033 0.0016 'International Tables Vol C Tables 4.2.6.8 and 6.1.1.4'
H H 0.0000 0.0000 'International Tables Vol C Tables 4.2.6.8 and 6.1.1.4'
N N 0.0061 0.0033 'International Tables Vol C Tables 4.2.6.8 and 6.1.1.4'
O O 0.0106 0.0060 'International Tables Vol C Tables 4.2.6.8 and 6.1.1.4'
Cu Cu 0.3201 1.2651 'International Tables Vol C Tables 4.2.6.8 and 6.1.1.4'

loop_
_geom_angle_atom_site_label_1
_geom_angle_atom_site_label_2
_geom_angle_atom_site_label_3
_geom_angle
_geom_angle_site_symmetry_1
_geom_angle_site_symmetry_3
_geom_angle_publ_flag
O4B Cu1 O5A 167.1(2) . 1_565 ?
O4B Cu1 O4A 87.8(2) . . ?
O5A Cu1 O4A 88.6(2) 1_565 . ?
O4B Cu1 O6B 90.2(2) . 1_565 ?
O5A Cu1 O6B 90.6(2) 1_565 1_565 ?
O4A Cu1 O6B 167.5(2) . 1_565 ?
O4B Cu1 O1S 97.4(2) . . ?
O5A Cu1 O1S 95.3(2) 1_565 . ?
O4A Cu1 O1S 95.9(2) . . ?
O6B Cu1 O1S 96.6(2) 1_565 . ?
O4B Cu1 Cu2 84.40(16) . . ?
O5A Cu1 Cu2 82.99(19) 1_565 . ?
O4A Cu1 Cu2 85.43(17) . . ?
O6B Cu1 Cu2 82.12(16) 1_565 . ?
O1S Cu1 Cu2 177.84(16) . . ?
O5B Cu2 O3A 170.0(2) 1_565 . ?
O5B Cu2 O3B 89.3(2) 1_565 . ?
O3A Cu2 O3B 90.0(2) . . ?
O5B Cu2 O6A 88.4(2) 1_565 1_565 ?
O3A Cu2 O6A 90.2(2) . 1_565 ?
O3B Cu2 O6A 168.3(2) . 1_565 ?
O5B Cu2 O2S 98.0(2) 1_565 . ?
O3A Cu2 O2S 92.0(2) . . ?
O3B Cu2 O2S 94.5(2) . . ?
O6A Cu2 O2S 97.1(2) 1_565 . ?
O5B Cu2 Cu1 86.49(16) 1_565 . ?
O3A Cu2 Cu1 83.50(17) . . ?
O3B Cu2 Cu1 84.13(17) . . ?
O6A Cu2 Cu1 84.29(18) 1_565 . ?
O2S Cu2 Cu1 175.33(16) . . ?
C3A O1A C1A 108.3(6) . . ?
C2A O2A C3A 106.6(6) . . ?
C18A O3A Cu2 123.1(5) . . ?
C18A O4A Cu1 117.6(5) . . ?
C31A O5A Cu1 123.2(5) . 1_545 ?
C31A O6A Cu2 120.3(6) . 1_545 ?
O1A C1A C6A 113.9(7) . . ?
O1A C1A C2A 100.7(6) . . ?
C6A C1A C2A 117.4(7) . . ?
O2A C2A C19A 113.2(6) . . ?
O2A C2A C1A 103.8(6) . . ?
C19A C2A C1A 120.1(7) . . ?
O2A C3A O1A 107.5(6) . . ?
O2A C3A C5A 109.1(7) . . ?
O1A C3A C5A 111.4(8) . . ?
O2A C3A C4A 108.6(8) . . ?
O1A C3A C4A 107.1(8) . . ?
C5A C3A C4A 112.9(8) . . ?
C7A C6A C11A 118.1(8) . . ?
C7A C6A C1A 120.5(8) . . ?
C11A C6A C1A 121.4(9) . . ?
C6A C7A C8A 122.8(9) . . ?
C9A C8A C7A 121.2(9) . . ?
C8A C9A C10A 115.8(8) . . ?
C8A C9A C12A 123.4(8) . . ?
C10A C9A C12A 120.7(9) . . ?
C9A C10A C11A 119.1(9) . . ?
C6A C11A C10A 122.6(9) . . ?
C13A C12A C17A 122.7(8) . . ?
C13A C12A C9A 122.5(8) . . ?
C17A C12A C9A 114.7(8) . . ?
C14A C13A C12A 121.3(8) . . ?
C13A C14A C15A 121.2(8) . . ?
C16A C15A C14A 117.2(7) . . ?
C16A C15A C18A 119.9(8) . . ?
C14A C15A C18A 122.9(8) . . ?
C15A C16A C17A 122.4(8) . . ?
C12A C17A C16A 114.9(9) . . ?
O3A C18A O4A 127.5(7) . . ?
O3A C18A C15A 115.5(9) . . ?
O4A C18A C15A 117.0(9) . . ?
C24A C19A C20A 120.5(8) . . ?
C24A C19A C2A 122.6(7) . . ?
C20A C19A C2A 116.9(7) . . ?
C19A C20A C21A 119.6(8) . . ?
C22A C21A C20A 117.6(8) . . ?
C21A C22A C23A 120.7(8) . . ?
C21A C22A C25A 116.1(8) . . ?
C23A C22A C25A 123.2(8) . . ?
C24A C23A C22A 120.3(8) . . ?
C23A C24A C19A 120.5(8) . . ?
C30A C25A C26A 117.0(8) . . ?
C30A C25A C22A 125.8(8) . . ?
C26A C25A C22A 117.2(9) . . ?
C27A C26A C25A 117.3(8) . . ?
C28A C27A C26A 125.3(8) . . ?
C27A C28A C29A 117.2(8) . . ?
C27A C28A C31A 123.1(8) . . ?
C29A C28A C31A 119.7(8) . . ?
C30A C29A C28A 118.9(8) . . ?
C29A C30A C25A 124.0(8) . . ?
O6A C31A O5A 127.0(8) . . ?
O6A C31A C28A 118.4(9) . . ?
O5A C31A C28A 114.6(8) . . ?
C1B O1B C3B 109.7(6) . . ?
C3B O2B C2B 107.9(5) . . ?
C18B O3B Cu2 121.4(5) . . ?
C18B O4B Cu1 121.5(5) . . ?
C31B O5B Cu2 119.6(5) . 1_545 ?
C31B O6B Cu1 122.9(5) . 1_545 ?
O1B C1B C2B 104.3(6) . . ?
O1B C1B C6B 111.9(7) . . ?
C2B C1B C6B 114.1(6) . . ?
O2B C2B C19B 112.0(6) . . ?
O2B C2B C1B 101.7(6) . . ?
C19B C2B C1B 116.0(7) . . ?
O1B C3B O2B 106.0(6) . . ?
O1B C3B C5B 110.2(8) . . ?
O2B C3B C5B 108.8(7) . . ?
O1B C3B C4B 110.3(7) . . ?
O2B C3B C4B 111.2(7) . . ?
C5B C3B C4B 110.3(8) . . ?
C7B C6B C11B 119.4(8) . . ?
C7B C6B C1B 122.3(7) . . ?
C11B C6B C1B 118.3(7) . . ?
C8B C7B C6B 120.2(8) . . ?
C7B C8B C9B 122.2(8) . . ?
C8B C9B C10B 118.7(7) . . ?
C8B C9B C12B 120.9(7) . . ?
C10B C9B C12B 120.3(8) . . ?
C11B C10B C9B 117.6(8) . . ?
C6B C11B C10B 121.5(8) . . ?
C13B C12B C17B 116.7(8) . . ?
C13B C12B C9B 123.6(8) . . ?
C17B C12B C9B 119.7(8) . . ?
C12B C13B C14B 125.5(7) . . ?
C15B C14B C13B 118.1(7) . . ?
C16B C15B C14B 116.9(7) . . ?
C16B C15B C18B 124.0(8) . . ?
C14B C15B C18B 119.1(7) . . ?
C15B C16B C17B 125.8(9) . . ?
C16B C17B C12B 116.8(9) . . ?
O4B C18B O3B 124.4(7) . . ?
O4B C18B C15B 118.2(8) . . ?
O3B C18B C15B 117.4(7) . . ?
C20B C19B C24B 119.0(7) . . ?
C20B C19B C2B 121.6(7) . . ?
C24B C19B C2B 119.4(7) . . ?
C21B C20B C19B 118.8(7) . . ?
C20B C21B C22B 124.0(7) . . ?
C23B C22B C21B 117.1(8) . . ?
C23B C22B C25B 123.5(8) . . ?
C21B C22B C25B 119.4(7) . . ?
C22B C23B C24B 121.8(9) . . ?
C23B C24B C19B 119.1(8) . . ?
C26B C25B C30B 119.4(7) . . ?
C26B C25B C22B 120.7(7) . . ?
C30B C25B C22B 119.7(8) . . ?
C27B C26B C25B 120.8(8) . . ?
C26B C27B C28B 122.8(8) . . ?
C29B C28B C27B 116.7(7) . . ?
C29B C28B C31B 120.9(8) . . ?
C27B C28B C31B 122.4(8) . . ?
C30B C29B C28B 121.2(8) . . ?
C29B C30B C25B 118.8(8) . . ?
O6B C31B O5B 125.5(7) . . ?
O6B C31B C28B 120.3(8) . . ?
O5B C31B C28B 114.1(8) . . ?
C1S O1S Cu1 117.7(7) . . ?
C3S N1S C1S 123.3(12) . . ?
C3S N1S C2S 118.1(10) . . ?
C1S N1S C2S 118.4(9) . . ?
O1S C1S N1S 124.3(11) . . ?
C4S O2S Cu2 129.8(9) . . ?
C4S N2S C6S 146.8(16) . . ?
C4S N2S C5S 103.8(13) . . ?
C6S N2S C5S 109.2(12) . . ?
O2S C4S N2S 150.0(18) . . ?

loop_
_geom_bond_atom_site_label_1
_geom_bond_atom_site_label_2
_geom_bond_distance
_geom_bond_site_symmetry_2
_geom_bond_publ_flag
Cu1 O4B 1.952(5) . ?
Cu1 O5A 1.959(6) 1_565 ?
Cu1 O4A 1.992(5) . ?
Cu1 O6B 2.001(5) 1_565 ?
Cu1 O1S 2.101(6) . ?
Cu1 Cu2 2.6039(12) . ?
Cu2 O5B 1.940(5) 1_565 ?
Cu2 O3A 1.943(5) . ?
Cu2 O3B 1.944(5) . ?
Cu2 O6A 2.022(6) 1_565 ?
Cu2 O2S 2.105(7) . ?
O1A C3A 1.428(10) . ?
O1A C1A 1.433(10) . ?
O2A C2A 1.396(9) . ?
O2A C3A 1.426(9) . ?
O3A C18A 1.235(10) . ?
O4A C18A 1.289(10) . ?
O5A C31A 1.271(10) . ?
O5A Cu1 1.959(6) 1_545 ?
O6A C31A 1.180(9) . ?
O6A Cu2 2.022(5) 1_545 ?
C1A C6A 1.432(11) . ?
C1A C2A 1.541(11) . ?
C2A C19A 1.530(11) . ?
C3A C5A 1.447(11) . ?
C3A C4A 1.487(13) . ?
C6A C7A 1.330(12) . ?
C6A C11A 1.332(12) . ?
C7A C8A 1.429(12) . ?
C8A C9A 1.380(11) . ?
C9A C10A 1.426(12) . ?
C9A C12A 1.483(11) . ?
C10A C11A 1.448(13) . ?
C12A C13A 1.371(11) . ?
C12A C17A 1.401(12) . ?
C13A C14A 1.337(10) . ?
C14A C15A 1.440(10) . ?
C15A C16A 1.375(11) . ?
C15A C18A 1.483(10) . ?
C16A C17A 1.465(11) . ?
C19A C24A 1.361(11) . ?
C19A C20A 1.407(11) . ?
C20A C21A 1.419(11) . ?
C21A C22A 1.383(11) . ?
C22A C23A 1.411(11) . ?
C22A C25A 1.517(12) . ?
C23A C24A 1.352(11) . ?
C25A C30A 1.364(11) . ?
C25A C26A 1.412(12) . ?
C26A C27A 1.361(12) . ?
C27A C28A 1.344(11) . ?
C28A C29A 1.387(11) . ?
C28A C31A 1.543(11) . ?
C29A C30A 1.357(10) . ?
O1B C1B 1.403(9) . ?
O1B C3B 1.409(9) . ?
O2B C3B 1.431(9) . ?
O2B C2B 1.444(8) . ?
O3B C18B 1.307(9) . ?
O4B C18B 1.256(9) . ?
O5B C31B 1.302(10) . ?
O5B Cu2 1.940(5) 1_545 ?
O6B C31B 1.236(9) . ?
O6B Cu1 2.001(5) 1_545 ?
C1B C2B 1.498(11) . ?
C1B C6B 1.506(10) . ?
C2B C19B 1.481(10) . ?
C3B C5B 1.469(11) . ?
C3B C4B 1.539(11) . ?
C6B C7B 1.393(11) . ?
C6B C11B 1.396(11) . ?
C7B C8B 1.373(10) . ?
C8B C9B 1.393(11) . ?
C9B C10B 1.441(11) . ?
C9B C12B 1.466(11) . ?
C10B C11B 1.418(11) . ?
C12B C13B 1.308(10) . ?
C12B C17B 1.436(12) . ?
C13B C14B 1.438(11) . ?
C14B C15B 1.375(10) . ?
C15B C16B 1.343(11) . ?
C15B C18B 1.473(10) . ?
C16B C17B 1.409(12) . ?
C19B C20B 1.376(10) . ?
C19B C24B 1.426(10) . ?
C20B C21B 1.375(10) . ?
C21B C22B 1.378(11) . ?
C22B C23B 1.367(11) . ?
C22B C25B 1.526(12) . ?
C23B C24B 1.394(11) . ?
C25B C26B 1.357(11) . ?
C25B C30B 1.411(11) . ?
C26B C27B 1.323(10) . ?
C27B C28B 1.402(11) . ?
C28B C29B 1.383(11) . ?
C28B C31B 1.495(11) . ?
C29B C30B 1.380(11) . ?
O1S C1S 1.273(14) . ?
N1S C3S 1.372(13) . ?
N1S C1S 1.390(15) . ?
N1S C2S 1.473(12) . ?
O2S C4S 1.124(17) . ?
N2S C4S 1.180(15) . ?
N2S C6S 1.440(13) . ?
N2S C5S 1.627(18) . ?

loop_
_geom_torsion_atom_site_label_1
_geom_torsion_atom_site_label_2
_geom_torsion_atom_site_label_3
_geom_torsion_atom_site_label_4
_geom_torsion
_geom_torsion_site_symmetry_1
_geom_torsion_site_symmetry_2
_geom_torsion_site_symmetry_3
_geom_torsion_site_symmetry_4
_geom_torsion_publ_flag
O4B Cu1 Cu2 O5B -104.2(2) . . . 1_565 ?
O5A Cu1 Cu2 O5B 78.4(2) 1_565 . . 1_565 ?
O4A Cu1 Cu2 O5B 167.6(2) . . . 1_565 ?
O6B Cu1 Cu2 O5B -13.2(2) 1_565 . . 1_565 ?
O1S Cu1 Cu2 O5B 41(5) . . . 1_565 ?
O4B Cu1 Cu2 O3A 76.2(2) . . . . ?
O5A Cu1 Cu2 O3A -101.2(2) 1_565 . . . ?
O4A Cu1 Cu2 O3A -12.0(2) . . . . ?
O6B Cu1 Cu2 O3A 167.2(2) 1_565 . . . ?
O1S Cu1 Cu2 O3A -139(5) . . . . ?
O4B Cu1 Cu2 O3B -14.5(2) . . . . ?
O5A Cu1 Cu2 O3B 168.1(2) 1_565 . . . ?
O4A Cu1 Cu2 O3B -102.8(2) . . . . ?
O6B Cu1 Cu2 O3B 76.5(2) 1_565 . . . ?
O1S Cu1 Cu2 O3B 131(5) . . . . ?
O4B Cu1 Cu2 O6A 167.0(2) . . . 1_565 ?
O5A Cu1 Cu2 O6A -10.4(2) 1_565 . . 1_565 ?
O4A Cu1 Cu2 O6A 78.8(2) . . . 1_565 ?
O6B Cu1 Cu2 O6A -102.0(2) 1_565 . . 1_565 ?
O1S Cu1 Cu2 O6A -48(5) . . . 1_565 ?
O4B Cu1 Cu2 O2S 59(2) . . . . ?
O5A Cu1 Cu2 O2S -118(2) 1_565 . . . ?
O4A Cu1 Cu2 O2S -29(2) . . . . ?
O6B Cu1 Cu2 O2S 150(2) 1_565 . . . ?
O1S Cu1 Cu2 O2S -156(5) . . . . ?
O5B Cu2 O3A C18A 13.6(17) 1_565 . . . ?
O3B Cu2 O3A C18A 99.9(6) . . . . ?
O6A Cu2 O3A C18A -68.5(6) 1_565 . . . ?
O2S Cu2 O3A C18A -165.6(6) . . . . ?
Cu1 Cu2 O3A C18A 15.8(6) . . . . ?
O4B Cu1 O4A C18A -72.2(5) . . . . ?
O5A Cu1 O4A C18A 95.4(5) 1_565 . . . ?
O6B Cu1 O4A C18A 8.7(13) 1_565 . . . ?
O1S Cu1 O4A C18A -169.4(5) . . . . ?
Cu2 Cu1 O4A C18A 12.4(5) . . . . ?
C3A O1A C1A C6A -151.9(8) . . . . ?
C3A O1A C1A C2A -25.3(8) . . . . ?
C3A O2A C2A C19A -164.4(7) . . . . ?
C3A O2A C2A C1A -32.6(8) . . . . ?
O1A C1A C2A O2A 35.6(8) . . . . ?
C6A C1A C2A O2A 159.8(8) . . . . ?
O1A C1A C2A C19A 163.2(7) . . . . ?
C6A C1A C2A C19A -72.5(11) . . . . ?
C2A O2A C3A O1A 17.2(9) . . . . ?
C2A O2A C3A C5A 138.2(7) . . . . ?
C2A O2A C3A C4A -98.4(8) . . . . ?
C1A O1A C3A O2A 6.9(9) . . . . ?
C1A O1A C3A C5A -112.6(8) . . . . ?
C1A O1A C3A C4A 123.5(8) . . . . ?
O1A C1A C6A C7A 33.8(12) . . . . ?
C2A C1A C6A C7A -83.5(11) . . . . ?
O1A C1A C6A C11A -147.1(9) . . . . ?
C2A C1A C6A C11A 95.6(12) . . . . ?
C11A C6A C7A C8A -3.6(15) . . . . ?
C1A C6A C7A C8A 175.5(8) . . . . ?
C6A C7A C8A C9A -2.5(15) . . . . ?
C7A C8A C9A C10A 4.5(14) . . . . ?
C7A C8A C9A C12A -175.2(8) . . . . ?
C8A C9A C10A C11A -0.9(14) . . . . ?
C12A C9A C10A C11A 178.8(9) . . . . ?
C7A C6A C11A C10A 7.4(16) . . . . ?
C1A C6A C11A C10A -171.7(9) . . . . ?
C9A C10A C11A C6A -5.2(16) . . . . ?
C8A C9A C12A C13A 25.2(13) . . . . ?
C10A C9A C12A C13A -154.5(9) . . . . ?
C8A C9A C12A C17A -151.7(9) . . . . ?
C10A C9A C12A C17A 28.7(12) . . . . ?
C17A C12A C13A C14A -1.1(13) . . . . ?
C9A C12A C13A C14A -177.7(8) . . . . ?
C12A C13A C14A C15A 1.5(13) . . . . ?
C13A C14A C15A C16A -4.4(12) . . . . ?
C13A C14A C15A C18A 174.9(7) . . . . ?
C14A C15A C16A C17A 6.8(12) . . . . ?
C18A C15A C16A C17A -172.5(7) . . . . ?
C13A C12A C17A C16A 3.2(12) . . . . ?
C9A C12A C17A C16A -179.9(7) . . . . ?
C15A C16A C17A C12A -6.3(12) . . . . ?
Cu2 O3A C18A O4A -11.4(11) . . . . ?
Cu2 O3A C18A C15A 168.1(5) . . . . ?
Cu1 O4A C18A O3A -4.8(10) . . . . ?
Cu1 O4A C18A C15A 175.7(5) . . . . ?
C16A C15A C18A O3A -0.6(10) . . . . ?
C14A C15A C18A O3A -179.8(7) . . . . ?
C16A C15A C18A O4A 178.9(7) . . . . ?
C14A C15A C18A O4A -0.3(10) . . . . ?
O2A C2A C19A C24A 27.5(11) . . . . ?
C1A C2A C19A C24A -95.8(10) . . . . ?
O2A C2A C19A C20A -152.1(7) . . . . ?
C1A C2A C19A C20A 84.6(9) . . . . ?
C24A C19A C20A C21A -8.7(13) . . . . ?
C2A C19A C20A C21A 170.9(8) . . . . ?
C19A C20A C21A C22A 5.3(13) . . . . ?
C20A C21A C22A C23A 3.0(13) . . . . ?
C20A C21A C22A C25A -177.6(8) . . . . ?
C21A C22A C23A C24A -8.4(13) . . . . ?
C25A C22A C23A C24A 172.3(8) . . . . ?
C22A C23A C24A C19A 5.1(13) . . . . ?
C20A C19A C24A C23A 3.4(13) . . . . ?
C2A C19A C24A C23A -176.2(8) . . . . ?
C21A C22A C25A C30A -140.0(9) . . . . ?
C23A C22A C25A C30A 39.3(13) . . . . ?
C21A C22A C25A C26A 41.1(11) . . . . ?
C23A C22A C25A C26A -139.6(9) . . . . ?
C30A C25A C26A C27A -3.2(12) . . . . ?
C22A C25A C26A C27A 175.8(8) . . . . ?
C25A C26A C27A C28A 4.6(14) . . . . ?
C26A C27A C28A C29A -4.6(13) . . . . ?
C26A C27A C28A C31A 175.1(8) . . . . ?
C27A C28A C29A C30A 3.3(12) . . . . ?
C31A C28A C29A C30A -176.4(7) . . . . ?
C28A C29A C30A C25A -2.5(14) . . . . ?
C26A C25A C30A C29A 2.4(13) . . . . ?
C22A C25A C30A C29A -176.5(8) . . . . ?
Cu2 O6A C31A O5A -8.5(12) 1_545 . . . ?
Cu2 O6A C31A C28A 172.3(5) 1_545 . . . ?
Cu1 O5A C31A O6A -5.9(12) 1_545 . . . ?
Cu1 O5A C31A C28A 173.3(4) 1_545 . . . ?
C27A C28A C31A O6A -171.9(8) . . . . ?
C29A C28A C31A O6A 7.9(11) . . . . ?
C27A C28A C31A O5A 8.9(11) . . . . ?
C29A C28A C31A O5A -171.4(7) . . . . ?
O5B Cu2 O3B C18B 101.9(5) 1_565 . . . ?
O3A Cu2 O3B C18B -68.1(5) . . . . ?
O6A Cu2 O3B C18B 23.0(14) 1_565 . . . ?
O2S Cu2 O3B C18B -160.2(5) . . . . ?
Cu1 Cu2 O3B C18B 15.3(5) . . . . ?
O5A Cu1 O4B C18B 30.1(13) 1_565 . . . ?
O4A Cu1 O4B C18B 104.2(5) . . . . ?
O6B Cu1 O4B C18B -63.5(5) 1_565 . . . ?
O1S Cu1 O4B C18B -160.2(5) . . . . ?
Cu2 Cu1 O4B C18B 18.6(5) . . . . ?
C3B O1B C1B C2B -24.0(8) . . . . ?
C3B O1B C1B C6B -147.9(7) . . . . ?
C3B O2B C2B C19B -153.0(6) . . . . ?
C3B O2B C2B C1B -28.5(7) . . . . ?
O1B C1B C2B O2B 31.5(7) . . . . ?
C6B C1B C2B O2B 154.0(7) . . . . ?
O1B C1B C2B C19B 153.3(6) . . . . ?
C6B C1B C2B C19B -84.2(8) . . . . ?
C1B O1B C3B O2B 6.3(8) . . . . ?
C1B O1B C3B C5B -111.3(8) . . . . ?
C1B O1B C3B C4B 126.7(7) . . . . ?
C2B O2B C3B O1B 15.0(8) . . . . ?
C2B O2B C3B C5B 133.5(7) . . . . ?
C2B O2B C3B C4B -104.9(7) . . . . ?
O1B C1B C6B C7B 33.9(10) . . . . ?
C2B C1B C6B C7B -84.3(9) . . . . ?
O1B C1B C6B C11B -148.3(7) . . . . ?
C2B C1B C6B C11B 93.5(9) . . . . ?
C11B C6B C7B C8B -1.0(12) . . . . ?
C1B C6B C7B C8B 176.7(7) . . . . ?
C6B C7B C8B C9B -2.5(13) . . . . ?
C7B C8B C9B C10B 5.6(13) . . . . ?
C7B C8B C9B C12B -173.0(8) . . . . ?
C8B C9B C10B C11B -5.1(13) . . . . ?
C12B C9B C10B C11B 173.5(8) . . . . ?
C7B C6B C11B C10B 1.3(12) . . . . ?
C1B C6B C11B C10B -176.6(8) . . . . ?
C9B C10B C11B C6B 1.8(13) . . . . ?
C8B C9B C12B C13B 32.7(13) . . . . ?
C10B C9B C12B C13B -145.9(9) . . . . ?
C8B C9B C12B C17B -145.4(9) . . . . ?
C10B C9B C12B C17B 36.1(12) . . . . ?
C17B C12B C13B C14B -3.4(13) . . . . ?
C9B C12B C13B C14B 178.5(8) . . . . ?
C12B C13B C14B C15B -0.7(13) . . . . ?
C13B C14B C15B C16B 3.4(11) . . . . ?
C13B C14B C15B C18B -179.3(7) . . . . ?
C14B C15B C16B C17B -1.9(13) . . . . ?
C18B C15B C16B C17B -179.0(8) . . . . ?
C15B C16B C17B C12B -2.2(13) . . . . ?
C13B C12B C17B C16B 4.7(12) . . . . ?
C9B C12B C17B C16B -177.2(8) . . . . ?
Cu1 O4B C18B O3B -13.1(10) . . . . ?
Cu1 O4B C18B C15B 168.9(5) . . . . ?
Cu2 O3B C18B O4B -6.4(10) . . . . ?
Cu2 O3B C18B C15B 171.6(5) . . . . ?
C16B C15B C18B O4B 7.9(11) . . . . ?
C14B C15B C18B O4B -169.2(7) . . . . ?
C16B C15B C18B O3B -170.2(7) . . . . ?
C14B C15B C18B O3B 12.7(10) . . . . ?
O2B C2B C19B C20B -143.2(7) . . . . ?
C1B C2B C19B C20B 100.7(9) . . . . ?
O2B C2B C19B C24B 36.0(10) . . . . ?
C1B C2B C19B C24B -80.1(9) . . . . ?
C24B C19B C20B C21B 0.1(11) . . . . ?
C2B C19B C20B C21B 179.3(7) . . . . ?
C19B C20B C21B C22B 4.1(13) . . . . ?
C20B C21B C22B C23B -3.7(13) . . . . ?
C20B C21B C22B C25B 175.4(8) . . . . ?
C21B C22B C23B C24B -0.9(14) . . . . ?
C25B C22B C23B C24B -179.9(8) . . . . ?
C22B C23B C24B C19B 4.8(14) . . . . ?
C20B C19B C24B C23B -4.3(12) . . . . ?
C2B C19B C24B C23B 176.5(8) . . . . ?
C23B C22B C25B C26B -142.7(9) . . . . ?
C21B C22B C25B C26B 38.3(12) . . . . ?
C23B C22B C25B C30B 33.1(12) . . . . ?
C21B C22B C25B C30B -145.9(9) . . . . ?
C30B C25B C26B C27B 3.7(13) . . . . ?
C22B C25B C26B C27B 179.5(8) . . . . ?
C25B C26B C27B C28B -1.9(15) . . . . ?
C26B C27B C28B C29B -2.7(14) . . . . ?
C26B C27B C28B C31B -180.0(8) . . . . ?
C27B C28B C29B C30B 5.5(14) . . . . ?
C31B C28B C29B C30B -177.2(8) . . . . ?
C28B C29B C30B C25B -3.9(15) . . . . ?
C26B C25B C30B C29B -0.8(13) . . . . ?
C22B C25B C30B C29B -176.6(8) . . . . ?
Cu1 O6B C31B O5B -10.2(11) 1_545 . . . ?
Cu1 O6B C31B C28B 174.6(5) 1_545 . . . ?
Cu2 O5B C31B O6B -7.6(10) 1_545 . . . ?
Cu2 O5B C31B C28B 167.9(5) 1_545 . . . ?
C29B C28B C31B O6B 15.1(12) . . . . ?
C27B C28B C31B O6B -167.8(8) . . . . ?
C29B C28B C31B O5B -160.6(8) . . . . ?
C27B C28B C31B O5B 16.5(11) . . . . ?
O4B Cu1 O1S C1S -140.3(7) . . . . ?
O5A Cu1 O1S C1S 37.5(8) 1_565 . . . ?
O4A Cu1 O1S C1S -51.7(8) . . . . ?
O6B Cu1 O1S C1S 128.7(7) 1_565 . . . ?
Cu2 Cu1 O1S C1S 75(5) . . . . ?
Cu1 O1S C1S N1S 168.6(8) . . . . ?
C3S N1S C1S O1S -178.1(12) . . . . ?
C2S N1S C1S O1S 7.9(17) . . . . ?
O5B Cu2 O2S C4S -52.3(9) 1_565 . . . ?
O3A Cu2 O2S C4S 127.6(9) . . . . ?
O3B Cu2 O2S C4S -142.2(9) . . . . ?
O6A Cu2 O2S C4S 37.2(9) 1_565 . . . ?
Cu1 Cu2 O2S C4S 144.7(17) . . . . ?
Cu2 O2S C4S N2S 177.9(18) . . . . ?
C6S N2S C4S O2S -175.3(17) . . . . ?
C5S N2S C4S O2S -1(3) . . . . ?

loop_
_platon_squeeze_void_nr
_platon_squeeze_void_average_x
_platon_squeeze_void_average_y
_platon_squeeze_void_average_z
_platon_squeeze_void_volume
_platon_squeeze_void_count_electrons
1 0.000 0.000 0.092 4960.8 213.0
